data_2227131
loop_
_publ_author_name
Imtiaz-ud-Din
Raqiqt-ul-Rasool
'Bhatti, Moazzam H.'
'Ng, Seik Weng'

_publ_section_title
;
 <i>catena</i>-Poly[[triphenyltin(IV)]-\m-2-(cyclohexylaminocarbonyl)benzoato-\k^2^<i>O</i>^1^:<i>O</i>^2^]
;
_journal_coeditor_code XU2796
_journal_issue 8
_journal_name_full 'Acta Crystallographica Section E'
_journal_page_first m931
_journal_paper_doi 10.1107/S1600536810026978
_journal_volume 66
_journal_year 2010
_chemical_formula_iupac '[Sn (C6 H5)3 (C14 H16 N O3)]'
_chemical_formula_moiety 'C32 H31 N O3 Sn'
_chemical_formula_sum 'C32 H31 N O3 Sn'
_chemical_formula_weight 596.27
_chemical_name_systematic
;
<i>catena</i>-Poly[[triphenyltin(IV)]-\m-2-
(cyclohexylaminocarbonyl)benzoato-\k^2^<i>O</i>^1^:<i>O</i>^2^]
;
_space_group_IT_number 14
_symmetry_cell_setting monoclinic
_symmetry_space_group_name_Hall '-P 2yn'
_symmetry_space_group_name_H-M 'P 1 21/n 1'
_atom_sites_solution_hydrogens geom
_atom_sites_solution_primary direct
_atom_sites_solution_secondary difmap
_audit_creation_method SHELXL-97
_cell_angle_alpha 90.00
_cell_angle_beta 99.4470(10)
_cell_angle_gamma 90.00
_cell_formula_units_Z 4
_cell_length_a 9.8574(5)
_cell_length_b 16.0734(8)
_cell_length_c 17.1669(8)
_cell_measurement_reflns_used 9925
_cell_measurement_temperature 100(2)
_cell_measurement_theta_max 28.3
_cell_measurement_theta_min 2.4
_cell_volume 2683.1(2)
_computing_cell_refinement 'SAINT (Bruker, 2009)'
_computing_data_collection 'APEX2 (Bruker, 2009)'
_computing_data_reduction 'SAINT (Bruker, 2009)'
_computing_molecular_graphics 'X-SEED (Barbour, 2001)'
_computing_publication_material 'publCIF (Westrip, 2010)'
_computing_structure_refinement 'SHELXL97 (Sheldrick, 2008)'
_computing_structure_solution 'SHELXS97 (Sheldrick, 2008)'
_diffrn_ambient_temperature 100(2)
_diffrn_measured_fraction_theta_full 1.000
_diffrn_measured_fraction_theta_max 1.000
_diffrn_measurement_device_type 'Bruker SMART APEX diffractometer'
_diffrn_measurement_method '\w scans'
_diffrn_radiation_monochromator graphite
_diffrn_radiation_source 'fine-focus sealed tube'
_diffrn_radiation_type MoK\a
_diffrn_radiation_wavelength 0.71073
_diffrn_reflns_av_R_equivalents 0.0233
_diffrn_reflns_av_sigmaI/netI 0.0195
_diffrn_reflns_limit_h_max 11
_diffrn_reflns_limit_h_min -12
_diffrn_reflns_limit_k_max 20
_diffrn_reflns_limit_k_min -20
_diffrn_reflns_limit_l_max 21
_diffrn_reflns_limit_l_min -22
_diffrn_reflns_number 25326
_diffrn_reflns_theta_full 27.50
_diffrn_reflns_theta_max 27.50
_diffrn_reflns_theta_min 1.75
_diffrn_standards_decay_% 0
_diffrn_standards_interval_count 0
_diffrn_standards_interval_time 0
_diffrn_standards_number 0
_exptl_absorpt_coefficient_mu 0.986
_exptl_absorpt_correction_T_max 0.8272
_exptl_absorpt_correction_T_min 0.6938
_exptl_absorpt_correction_type multi-scan
_exptl_absorpt_process_details '(SADABS; Sheldrick, 1996)'
_exptl_crystal_colour Colorless
_exptl_crystal_density_diffrn 1.476
_exptl_crystal_density_method 'not measured'
_exptl_crystal_description Block
_exptl_crystal_F_000 1216
_exptl_crystal_size_max 0.40
_exptl_crystal_size_mid 0.30
_exptl_crystal_size_min 0.20
_refine_diff_density_max 0.352
_refine_diff_density_min -0.499
_refine_ls_extinction_method none
_refine_ls_goodness_of_fit_ref 1.016
_refine_ls_hydrogen_treatment mixed
_refine_ls_matrix_type full
_refine_ls_number_parameters 338
_refine_ls_number_reflns 6165
_refine_ls_number_restraints 1
_refine_ls_restrained_S_all 1.016
_refine_ls_R_factor_all 0.0211
_refine_ls_R_factor_gt 0.0188
_refine_ls_shift/su_max 0.001
_refine_ls_shift/su_mean 0.001
_refine_ls_structure_factor_coef Fsqd
_refine_ls_weighting_details 'calc w=1/[\s^2^(Fo^2^)+(0.0227P)^2^+1.7091P] where P=(Fo^2^+2Fc^2^)/3'
_refine_ls_weighting_scheme calc
_refine_ls_wR_factor_gt 0.0471
_refine_ls_wR_factor_ref 0.0486
_reflns_number_gt 5710
_reflns_number_total 6165
_reflns_threshold_expression I>2\s(I)
_cod_data_source_file xu2796.cif
_cod_data_source_block I
_cod_original_sg_symbol_H-M 'P 21/n'
_cod_database_code 2227131
_cod_database_fobs_code 2227131

loop_
_symmetry_equiv_pos_as_xyz
'x, y, z'
'-x+1/2, y+1/2, -z+1/2'
'-x, -y, -z'
'x-1/2, -y-1/2, z-1/2'

loop_
_atom_site_type_symbol
_atom_site_label
_atom_site_fract_x
_atom_site_fract_y
_atom_site_fract_z
_atom_site_U_iso_or_equiv
_atom_site_adp_type
_atom_site_calc_flag
_atom_site_refinement_flags
_atom_site_occupancy
_atom_site_disorder_assembly
_atom_site_disorder_group
Sn Sn1 0.914994(9) 0.372319(5) 0.750433(5) 0.01199(4) Uani d . 1 . .
O O1 0.88805(10) 0.26134(6) 0.67977(6) 0.0167(2) Uani d . 1 . .
O O2 0.66233(11) 0.26088(6) 0.67972(6) 0.0181(2) Uani d . 1 . .
O O3 0.53077(10) -0.00855(6) 0.66684(6) 0.0160(2) Uani d . 1 . .
N N1 0.51088(14) 0.12682(7) 0.69698(8) 0.0177(3) Uani d D 1 . .
H H1 0.5391(19) 0.1765(7) 0.6891(11) 0.022(5) Uiso d D 1 . .
C C1 0.78221(14) 0.45043(8) 0.67164(8) 0.0150(3) Uani d . 1 . .
C C2 0.78027(18) 0.44190(10) 0.59071(9) 0.0242(3) Uani d . 1 . .
H H2 0.8315 0.3985 0.5717 0.029 Uiso calc R 1 . .
C C3 0.70416(19) 0.49620(11) 0.53752(10) 0.0293(4) Uani d . 1 . .
H H3 0.7034 0.4895 0.4825 0.035 Uiso calc R 1 . .
C C4 0.62957(17) 0.55996(10) 0.56442(10) 0.0257(3) Uani d . 1 . .
H H4 0.5788 0.5975 0.5280 0.031 Uiso calc R 1 . .
C C5 0.62943(15) 0.56869(9) 0.64469(10) 0.0209(3) Uani d . 1 . .
H H5 0.5781 0.6122 0.6635 0.025 Uiso calc R 1 . .
C C6 0.70430(14) 0.51388(9) 0.69779(9) 0.0170(3) Uani d . 1 . .
H H6 0.7024 0.5197 0.7527 0.020 Uiso calc R 1 . .
C C7 1.12405(15) 0.37813(8) 0.73368(9) 0.0143(3) Uani d . 1 . .
C C8 1.22988(15) 0.39979(9) 0.79465(9) 0.0175(3) Uani d . 1 . .
H H8 1.2096 0.4093 0.8461 0.021 Uiso calc R 1 . .
C C9 1.36463(16) 0.40761(10) 0.78118(10) 0.0230(3) Uani d . 1 . .
H H9 1.4356 0.4216 0.8236 0.028 Uiso calc R 1 . .
C C10 1.39583(16) 0.39509(9) 0.70631(10) 0.0232(3) Uani d . 1 . .
H H10 1.4880 0.4002 0.6973 0.028 Uiso calc R 1 . .
C C11 1.29187(18) 0.37515(9) 0.64477(10) 0.0230(3) Uani d . 1 . .
H H11 1.3124 0.3677 0.5931 0.028 Uiso calc R 1 . .
C C12 1.15697(16) 0.36592(9) 0.65838(9) 0.0188(3) Uani d . 1 . .
H H12 1.0866 0.3512 0.6159 0.023 Uiso calc R 1 . .
C C13 0.85936(15) 0.32474(8) 0.85593(8) 0.0147(3) Uani d . 1 . .
C C14 0.72102(16) 0.32227(9) 0.86407(9) 0.0180(3) Uani d . 1 . .
H H14 0.6523 0.3338 0.8198 0.022 Uiso calc R 1 . .
C C15 0.68262(17) 0.30300(10) 0.93644(9) 0.0226(3) Uani d . 1 . .
H H15 0.5880 0.3018 0.9413 0.027 Uiso calc R 1 . .
C C16 0.78136(19) 0.28563(10) 1.00104(9) 0.0245(3) Uani d . 1 . .
H H16 0.7549 0.2737 1.0506 0.029 Uiso calc R 1 . .
C C17 0.91974(18) 0.28560(10) 0.99353(9) 0.0244(3) Uani d . 1 . .
H H17 0.9878 0.2718 1.0375 0.029 Uiso calc R 1 . .
C C18 0.95815(16) 0.30584(9) 0.92144(9) 0.0198(3) Uani d . 1 . .
H H18 1.0528 0.3068 0.9168 0.024 Uiso calc R 1 . .
C C19 0.76680(15) 0.22960(8) 0.66099(8) 0.0144(3) Uani d . 1 . .
C C20 0.76215(15) 0.15244(9) 0.60958(8) 0.0140(3) Uani d . 1 . .
C C21 0.86142(16) 0.15062(10) 0.55998(9) 0.0195(3) Uani d . 1 . .
H H21 0.9268 0.1944 0.5633 0.023 Uiso calc R 1 . .
C C22 0.86751(17) 0.08691(10) 0.50612(9) 0.0224(3) Uani d . 1 . .
H H22 0.9354 0.0877 0.4727 0.027 Uiso calc R 1 . .
C C23 0.77383(17) 0.02216(9) 0.50143(9) 0.0200(3) Uani d . 1 . .
H H23 0.7757 -0.0212 0.4640 0.024 Uiso calc R 1 . .
C C24 0.67742(15) 0.02117(9) 0.55164(8) 0.0161(3) Uani d . 1 . .
H H24 0.6152 -0.0243 0.5490 0.019 Uiso calc R 1 . .
C C25 0.66847(14) 0.08489(8) 0.60619(8) 0.0132(3) Uani d . 1 . .
C C26 0.56431(14) 0.06626(8) 0.66012(8) 0.0134(3) Uani d . 1 . .
C C27 0.41889(15) 0.11215(9) 0.75476(9) 0.0181(3) Uani d . 1 . .
H H27 0.4034 0.0509 0.7585 0.022 Uiso calc R 1 . .
C C28 0.48651(19) 0.14361(12) 0.83514(10) 0.0293(4) Uani d . 1 . .
H H28A 0.5067 0.2037 0.8317 0.035 Uiso calc R 1 . .
H H28B 0.5746 0.1140 0.8516 0.035 Uiso calc R 1 . .
C C29 0.3924(2) 0.12963(12) 0.89671(11) 0.0342(4) Uani d . 1 . .
H H29A 0.3791 0.0692 0.9036 0.041 Uiso calc R 1 . .
H H29B 0.4365 0.1528 0.9481 0.041 Uiso calc R 1 . .
C C30 0.2540(2) 0.17094(11) 0.87143(12) 0.0337(4) Uani d . 1 . .
H H30A 0.1931 0.1578 0.9103 0.040 Uiso calc R 1 . .
H H30B 0.2664 0.2320 0.8708 0.040 Uiso calc R 1 . .
C C31 0.18684(19) 0.14199(13) 0.79050(13) 0.0357(4) Uani d . 1 . .
H H31A 0.1005 0.1734 0.7742 0.043 Uiso calc R 1 . .
H H31B 0.1630 0.0823 0.7930 0.043 Uiso calc R 1 . .
C C32 0.28089(18) 0.15421(12) 0.72883(11) 0.0298(4) Uani d . 1 . .
H H32B 0.2364 0.1305 0.6777 0.036 Uiso calc R 1 . .
H H32C 0.2952 0.2144 0.7212 0.036 Uiso calc R 1 . .

loop_
_atom_site_aniso_label
_atom_site_aniso_U_11
_atom_site_aniso_U_22
_atom_site_aniso_U_33
_atom_site_aniso_U_12
_atom_site_aniso_U_13
_atom_site_aniso_U_23
Sn1 0.01138(5) 0.01205(5) 0.01288(5) 0.00013(3) 0.00303(4) 0.00005(3)
O1 0.0158(5) 0.0156(5) 0.0186(5) -0.0014(4) 0.0025(4) -0.0032(4)
O2 0.0180(5) 0.0149(5) 0.0229(5) -0.0007(4) 0.0081(4) -0.0011(4)
O3 0.0181(5) 0.0133(4) 0.0169(5) -0.0009(4) 0.0042(4) 0.0016(4)
N1 0.0202(6) 0.0132(6) 0.0222(6) -0.0013(5) 0.0109(5) 0.0013(5)
C1 0.0143(7) 0.0140(6) 0.0167(7) -0.0009(5) 0.0019(5) 0.0015(5)
C2 0.0300(9) 0.0236(8) 0.0195(8) 0.0096(6) 0.0057(6) 0.0005(6)
C3 0.0373(10) 0.0334(9) 0.0171(7) 0.0116(7) 0.0040(7) 0.0050(7)
C4 0.0249(8) 0.0257(8) 0.0262(8) 0.0068(6) 0.0035(6) 0.0092(6)
C5 0.0152(7) 0.0186(7) 0.0296(8) 0.0033(5) 0.0056(6) 0.0011(6)
C6 0.0129(6) 0.0201(7) 0.0185(7) -0.0011(5) 0.0038(5) -0.0020(5)
C7 0.0144(6) 0.0116(6) 0.0175(7) 0.0009(5) 0.0042(5) 0.0000(5)
C8 0.0175(7) 0.0176(7) 0.0178(7) 0.0014(5) 0.0043(6) -0.0015(5)
C9 0.0158(7) 0.0223(7) 0.0300(8) 0.0001(6) 0.0012(6) -0.0013(6)
C10 0.0166(7) 0.0176(7) 0.0379(9) -0.0013(6) 0.0124(7) 0.0003(6)
C11 0.0278(8) 0.0197(7) 0.0253(8) -0.0019(6) 0.0158(7) -0.0014(6)
C12 0.0203(7) 0.0189(7) 0.0180(7) -0.0022(5) 0.0056(6) -0.0029(5)
C13 0.0188(7) 0.0112(6) 0.0147(6) 0.0001(5) 0.0045(5) -0.0009(5)
C14 0.0189(7) 0.0193(7) 0.0162(7) 0.0014(5) 0.0041(5) 0.0000(5)
C15 0.0255(8) 0.0217(7) 0.0235(8) -0.0008(6) 0.0126(6) -0.0014(6)
C16 0.0410(10) 0.0182(7) 0.0157(7) -0.0039(6) 0.0089(7) 0.0003(6)
C17 0.0353(9) 0.0184(7) 0.0168(7) -0.0028(6) -0.0040(6) 0.0025(6)
C18 0.0200(7) 0.0161(7) 0.0222(7) -0.0018(5) 0.0005(6) 0.0007(6)
C19 0.0185(7) 0.0131(6) 0.0122(6) -0.0005(5) 0.0039(5) 0.0022(5)
C20 0.0155(7) 0.0136(6) 0.0130(6) 0.0003(5) 0.0023(5) 0.0006(5)
C21 0.0217(8) 0.0189(7) 0.0195(7) -0.0046(6) 0.0078(6) -0.0020(6)
C22 0.0274(8) 0.0230(7) 0.0200(7) -0.0026(6) 0.0133(6) -0.0022(6)
C23 0.0290(8) 0.0168(7) 0.0156(7) -0.0002(6) 0.0074(6) -0.0027(5)
C24 0.0194(7) 0.0143(6) 0.0142(6) -0.0014(5) 0.0018(5) 0.0006(5)
C25 0.0132(6) 0.0142(6) 0.0120(6) 0.0010(5) 0.0019(5) 0.0017(5)
C26 0.0125(6) 0.0151(6) 0.0121(6) 0.0002(5) 0.0005(5) 0.0020(5)
C27 0.0206(7) 0.0134(6) 0.0234(8) 0.0004(5) 0.0126(6) 0.0019(5)
C28 0.0249(9) 0.0423(10) 0.0231(8) -0.0018(7) 0.0113(7) -0.0007(7)
C29 0.0366(10) 0.0444(11) 0.0260(9) -0.0012(8) 0.0181(8) 0.0011(7)
C30 0.0437(11) 0.0218(8) 0.0447(11) 0.0067(7) 0.0340(9) 0.0064(7)
C31 0.0211(9) 0.0427(10) 0.0480(12) 0.0074(7) 0.0194(8) 0.0164(9)
C32 0.0207(8) 0.0401(9) 0.0310(9) 0.0039(7) 0.0118(7) 0.0107(8)

loop_
_atom_type_symbol
_atom_type_description
_atom_type_scat_dispersion_real
_atom_type_scat_dispersion_imag
_atom_type_scat_source
C C 0.0033 0.0016 'International Tables Vol C Tables 4.2.6.8 and 6.1.1.4'
H H 0.0000 0.0000 'International Tables Vol C Tables 4.2.6.8 and 6.1.1.4'
N N 0.0061 0.0033 'International Tables Vol C Tables 4.2.6.8 and 6.1.1.4'
O O 0.0106 0.0060 'International Tables Vol C Tables 4.2.6.8 and 6.1.1.4'
Sn Sn -0.6537 1.4246 'International Tables Vol C Tables 4.2.6.8 and 6.1.1.4'

loop_
_geom_angle_atom_site_label_1
_geom_angle_atom_site_label_2
_geom_angle_atom_site_label_3
_geom_angle_site_symmetry_1
_geom_angle_site_symmetry_3
_geom_angle
_geom_angle_publ_flag
C13 Sn1 C7 . . 121.55(6) ?
C13 Sn1 C1 . . 122.49(5) ?
C7 Sn1 C1 . . 113.32(5) ?
C13 Sn1 O1 . . 99.06(5) ?
C7 Sn1 O1 . . 89.59(5) ?
C1 Sn1 O1 . . 97.16(5) ?
C13 Sn1 O3 . 2_656 81.11(4) ?
C7 Sn1 O3 . 2_656 85.30(4) ?
C1 Sn1 O3 . 2_656 87.67(4) ?
O1 Sn1 O3 . 2_656 174.06(4) yes
C19 O1 Sn1 . . 119.52(9) ?
C26 O3 Sn1 . 2_646 141.59(9) ?
C26 N1 C27 . . 123.08(12) ?
C26 N1 H1 . . 116.4(13) ?
C27 N1 H1 . . 120.3(13) ?
C6 C1 C2 . . 118.35(13) ?
C6 C1 Sn1 . . 122.69(11) ?
C2 C1 Sn1 . . 118.80(11) ?
C3 C2 C1 . . 120.72(14) ?
C3 C2 H2 . . 119.6 ?
C1 C2 H2 . . 119.6 ?
C4 C3 C2 . . 120.30(15) ?
C4 C3 H3 . . 119.8 ?
C2 C3 H3 . . 119.8 ?
C3 C4 C5 . . 119.62(15) ?
C3 C4 H4 . . 120.2 ?
C5 C4 H4 . . 120.2 ?
C4 C5 C6 . . 120.08(14) ?
C4 C5 H5 . . 120.0 ?
C6 C5 H5 . . 120.0 ?
C1 C6 C5 . . 120.91(14) ?
C1 C6 H6 . . 119.5 ?
C5 C6 H6 . . 119.5 ?
C8 C7 C12 . . 118.07(14) ?
C8 C7 Sn1 . . 122.05(11) ?
C12 C7 Sn1 . . 119.72(11) ?
C9 C8 C7 . . 120.98(14) ?
C9 C8 H8 . . 119.5 ?
C7 C8 H8 . . 119.5 ?
C10 C9 C8 . . 120.32(15) ?
C10 C9 H9 . . 119.8 ?
C8 C9 H9 . . 119.8 ?
C9 C10 C11 . . 119.54(14) ?
C9 C10 H10 . . 120.2 ?
C11 C10 H10 . . 120.2 ?
C10 C11 C12 . . 120.25(15) ?
C10 C11 H11 . . 119.9 ?
C12 C11 H11 . . 119.9 ?
C11 C12 C7 . . 120.82(15) ?
C11 C12 H12 . . 119.6 ?
C7 C12 H12 . . 119.6 ?
C14 C13 C18 . . 118.56(13) ?
C14 C13 Sn1 . . 119.37(10) ?
C18 C13 Sn1 . . 121.55(11) ?
C15 C14 C13 . . 120.64(14) ?
C15 C14 H14 . . 119.7 ?
C13 C14 H14 . . 119.7 ?
C16 C15 C14 . . 120.24(15) ?
C16 C15 H15 . . 119.9 ?
C14 C15 H15 . . 119.9 ?
C15 C16 C17 . . 119.93(14) ?
C15 C16 H16 . . 120.0 ?
C17 C16 H16 . . 120.0 ?
C18 C17 C16 . . 119.78(15) ?
C18 C17 H17 . . 120.1 ?
C16 C17 H17 . . 120.1 ?
C17 C18 C13 . . 120.82(15) ?
C17 C18 H18 . . 119.6 ?
C13 C18 H18 . . 119.6 ?
O2 C19 O1 . . 123.47(13) ?
O2 C19 C20 . . 122.47(13) ?
O1 C19 C20 . . 113.98(12) ?
C21 C20 C25 . . 118.31(13) ?
C21 C20 C19 . . 114.42(12) ?
C25 C20 C19 . . 127.27(12) ?
C22 C21 C20 . . 122.14(14) ?
C22 C21 H21 . . 118.9 ?
C20 C21 H21 . . 118.9 ?
C21 C22 C23 . . 119.47(14) ?
C21 C22 H22 . . 120.3 ?
C23 C22 H22 . . 120.3 ?
C24 C23 C22 . . 119.46(13) ?
C24 C23 H23 . . 120.3 ?
C22 C23 H23 . . 120.3 ?
C23 C24 C25 . . 122.23(13) ?
C23 C24 H24 . . 118.9 ?
C25 C24 H24 . . 118.9 ?
C24 C25 C20 . . 118.33(13) ?
C24 C25 C26 . . 112.71(12) ?
C20 C25 C26 . . 128.68(12) ?
O3 C26 N1 . . 122.06(13) ?
O3 C26 C25 . . 117.27(12) ?
N1 C26 C25 . . 120.67(12) ?
N1 C27 C32 . . 110.68(12) ?
N1 C27 C28 . . 109.45(13) ?
C32 C27 C28 . . 110.90(14) ?
N1 C27 H27 . . 108.6 ?
C32 C27 H27 . . 108.6 ?
C28 C27 H27 . . 108.6 ?
C27 C28 C29 . . 110.67(15) ?
C27 C28 H28A . . 109.5 ?
C29 C28 H28A . . 109.5 ?
C27 C28 H28B . . 109.5 ?
C29 C28 H28B . . 109.5 ?
H28A C28 H28B . . 108.1 ?
C30 C29 C28 . . 110.89(15) ?
C30 C29 H29A . . 109.5 ?
C28 C29 H29A . . 109.5 ?
C30 C29 H29B . . 109.5 ?
C28 C29 H29B . . 109.5 ?
H29A C29 H29B . . 108.0 ?
C31 C30 C29 . . 111.49(15) ?
C31 C30 H30A . . 109.3 ?
C29 C30 H30A . . 109.3 ?
C31 C30 H30B . . 109.3 ?
C29 C30 H30B . . 109.3 ?
H30A C30 H30B . . 108.0 ?
C30 C31 C32 . . 111.89(16) ?
C30 C31 H31A . . 109.2 ?
C32 C31 H31A . . 109.2 ?
C30 C31 H31B . . 109.2 ?
C32 C31 H31B . . 109.2 ?
H31A C31 H31B . . 107.9 ?
C27 C32 C31 . . 110.81(14) ?
C27 C32 H32B . . 109.5 ?
C31 C32 H32B . . 109.5 ?
C27 C32 H32C . . 109.5 ?
C31 C32 H32C . . 109.5 ?
H32B C32 H32C . . 108.1 ?

loop_
_geom_bond_atom_site_label_1
_geom_bond_atom_site_label_2
_geom_bond_site_symmetry_2
_geom_bond_distance
_geom_bond_publ_flag
Sn1 C1 . 2.1300(10) yes
Sn1 C7 . 2.129(2) yes
Sn1 C13 . 2.1190(10) yes
Sn1 O1 . 2.1490(10) yes
Sn1 O3 2_656 2.3920(10) yes
O1 C19 . 1.2908(17) ?
O2 C19 . 1.2350(18) ?
O3 C26 . 1.2574(17) ?
O3 Sn1 2_646 2.3917(10) ?
N1 C26 . 1.3171(18) ?
N1 C27 . 1.4687(18) ?
N1 H1 . 0.864(9) ?
C1 C6 . 1.395(2) ?
C1 C2 . 1.393(2) ?
C2 C3 . 1.391(2) ?
C2 H2 . 0.9500 ?
C3 C4 . 1.384(2) ?
C3 H3 . 0.9500 ?
C4 C5 . 1.385(2) ?
C4 H4 . 0.9500 ?
C5 C6 . 1.390(2) ?
C5 H5 . 0.9500 ?
C6 H6 . 0.9500 ?
C7 C8 . 1.395(2) ?
C7 C12 . 1.397(2) ?
C8 C9 . 1.391(2) ?
C8 H8 . 0.9500 ?
C9 C10 . 1.385(2) ?
C9 H9 . 0.9500 ?
C10 C11 . 1.383(2) ?
C10 H10 . 0.9500 ?
C11 C12 . 1.395(2) ?
C11 H11 . 0.9500 ?
C12 H12 . 0.9500 ?
C13 C14 . 1.394(2) ?
C13 C18 . 1.395(2) ?
C14 C15 . 1.392(2) ?
C14 H14 . 0.9500 ?
C15 C16 . 1.379(2) ?
C15 H15 . 0.9500 ?
C16 C17 . 1.391(3) ?
C16 H16 . 0.9500 ?
C17 C18 . 1.391(2) ?
C17 H17 . 0.9500 ?
C18 H18 . 0.9500 ?
C19 C20 . 1.5186(19) ?
C20 C21 . 1.399(2) ?
C20 C25 . 1.4204(19) ?
C21 C22 . 1.388(2) ?
C21 H21 . 0.9500 ?
C22 C23 . 1.385(2) ?
C22 H22 . 0.9500 ?
C23 C24 . 1.384(2) ?
C23 H23 . 0.9500 ?
C24 C25 . 1.4004(19) ?
C24 H24 . 0.9500 ?
C25 C26 . 1.5208(19) ?
C27 C32 . 1.519(2) ?
C27 C28 . 1.517(2) ?
C27 H27 . 1.0000 ?
C28 C29 . 1.533(2) ?
C28 H28A . 0.9900 ?
C28 H28B . 0.9900 ?
C29 C30 . 1.515(3) ?
C29 H29A . 0.9900 ?
C29 H29B . 0.9900 ?
C30 C31 . 1.511(3) ?
C30 H30A . 0.9900 ?
C30 H30B . 0.9900 ?
C31 C32 . 1.530(2) ?
C31 H31A . 0.9900 ?
C31 H31B . 0.9900 ?
C32 H32B . 0.9900 ?
C32 H32C . 0.9900 ?

loop_
_geom_hbond_atom_site_label_D
_geom_hbond_atom_site_label_H
_geom_hbond_atom_site_label_A
_geom_hbond_site_symmetry_A
_geom_hbond_distance_DH
_geom_hbond_distance_HA
_geom_hbond_distance_DA
_geom_hbond_angle_DHA
_geom_hbond_publ_flag
N1 H1 O2 . 0.860(10) 1.850(10) 2.666(2) 158(2) yes

loop_
_geom_torsion_atom_site_label_1
_geom_torsion_atom_site_label_2
_geom_torsion_atom_site_label_3
_geom_torsion_atom_site_label_4
_geom_torsion_site_symmetry_1
_geom_torsion_site_symmetry_2
_geom_torsion_site_symmetry_3
_geom_torsion_site_symmetry_4
_geom_torsion
_geom_torsion_publ_flag
C13 Sn1 O1 C19 . . . . 64.82(11) ?
C7 Sn1 O1 C19 . . . . -173.26(10) ?
C1 Sn1 O1 C19 . . . . -59.80(10) ?
C13 Sn1 C1 C6 . . . . 41.13(14) ?
C7 Sn1 C1 C6 . . . . -120.66(12) ?
O1 Sn1 C1 C6 . . . . 146.69(11) ?
O3 Sn1 C1 C6 2_656 . . . -36.79(12) ?
C13 Sn1 C1 C2 . . . . -143.59(12) ?
C7 Sn1 C1 C2 . . . . 54.62(13) ?
O1 Sn1 C1 C2 . . . . -38.03(13) ?
O3 Sn1 C1 C2 2_656 . . . 138.49(12) ?
C6 C1 C2 C3 . . . . 1.0(2) ?
Sn1 C1 C2 C3 . . . . -174.49(14) ?
C1 C2 C3 C4 . . . . 0.3(3) ?
C2 C3 C4 C5 . . . . -1.0(3) ?
C3 C4 C5 C6 . . . . 0.3(3) ?
C2 C1 C6 C5 . . . . -1.7(2) ?
Sn1 C1 C6 C5 . . . . 173.61(11) ?
C4 C5 C6 C1 . . . . 1.1(2) ?
C13 Sn1 C7 C8 . . . . -38.88(13) ?
C1 Sn1 C7 C8 . . . . 123.10(11) ?
O1 Sn1 C7 C8 . . . . -139.28(11) ?
O3 Sn1 C7 C8 2_656 . . . 37.67(11) ?
C13 Sn1 C7 C12 . . . . 145.85(10) ?
C1 Sn1 C7 C12 . . . . -52.17(12) ?
O1 Sn1 C7 C12 . . . . 45.45(11) ?
O3 Sn1 C7 C12 2_656 . . . -137.60(11) ?
C12 C7 C8 C9 . . . . -1.1(2) ?
Sn1 C7 C8 C9 . . . . -176.43(11) ?
C7 C8 C9 C10 . . . . 0.9(2) ?
C8 C9 C10 C11 . . . . 0.3(2) ?
C9 C10 C11 C12 . . . . -1.4(2) ?
C10 C11 C12 C7 . . . . 1.2(2) ?
C8 C7 C12 C11 . . . . 0.0(2) ?
Sn1 C7 C12 C11 . . . . 175.48(11) ?
C7 Sn1 C13 C14 . . . . 179.98(10) ?
C1 Sn1 C13 C14 . . . . 19.66(13) ?
O1 Sn1 C13 C14 . . . . -84.89(11) ?
O3 Sn1 C13 C14 2_656 . . . 101.13(11) ?
C7 Sn1 C13 C18 . . . . 8.41(14) ?
C1 Sn1 C13 C18 . . . . -151.91(11) ?
O1 Sn1 C13 C18 . . . . 103.54(11) ?
O3 Sn1 C13 C18 2_656 . . . -70.44(11) ?
C18 C13 C14 C15 . . . . 1.3(2) ?
Sn1 C13 C14 C15 . . . . -170.53(11) ?
C13 C14 C15 C16 . . . . -0.4(2) ?
C14 C15 C16 C17 . . . . -1.4(2) ?
C15 C16 C17 C18 . . . . 2.1(2) ?
C16 C17 C18 C13 . . . . -1.2(2) ?
C14 C13 C18 C17 . . . . -0.5(2) ?
Sn1 C13 C18 C17 . . . . 171.13(11) ?
Sn1 O1 C19 O2 . . . . 2.02(18) ?
Sn1 O1 C19 C20 . . . . 178.78(8) ?
O2 C19 C20 C21 . . . . 146.62(14) ?
O1 C19 C20 C21 . . . . -30.18(18) ?
O2 C19 C20 C25 . . . . -32.3(2) ?
O1 C19 C20 C25 . . . . 150.90(14) ?
C25 C20 C21 C22 . . . . 2.4(2) ?
C19 C20 C21 C22 . . . . -176.59(14) ?
C20 C21 C22 C23 . . . . -0.8(2) ?
C21 C22 C23 C24 . . . . -1.3(2) ?
C22 C23 C24 C25 . . . . 1.7(2) ?
C23 C24 C25 C20 . . . . -0.1(2) ?
C23 C24 C25 C26 . . . . -174.48(13) ?
C21 C20 C25 C24 . . . . -2.0(2) ?
C19 C20 C25 C24 . . . . 176.91(13) ?
C21 C20 C25 C26 . . . . 171.43(14) ?
C19 C20 C25 C26 . . . . -9.7(2) ?
Sn1 O3 C26 N1 2_646 . . . -85.49(19) ?
Sn1 O3 C26 C25 2_646 . . . 95.48(16) ?
C27 N1 C26 O3 . . . . 6.3(2) ?
C27 N1 C26 C25 . . . . -174.74(13) ?
C24 C25 C26 O3 . . . . 20.40(18) ?
C20 C25 C26 O3 . . . . -153.31(14) ?
C24 C25 C26 N1 . . . . -158.65(13) ?
C20 C25 C26 N1 . . . . 27.6(2) ?
C26 N1 C27 C32 . . . . -121.11(16) ?
C26 N1 C27 C28 . . . . 116.37(16) ?
N1 C27 C28 C29 . . . . 179.65(14) ?
C32 C27 C28 C29 . . . . 57.26(19) ?
C27 C28 C29 C30 . . . . -56.6(2) ?
C28 C29 C30 C31 . . . . 55.2(2) ?
C29 C30 C31 C32 . . . . -54.5(2) ?
N1 C27 C32 C31 . . . . -177.73(15) ?
C28 C27 C32 C31 . . . . -56.1(2) ?
C30 C31 C32 C27 . . . . 54.7(2) ?
